data_1504272
loop_
_publ_author_name
'Herbert, Simon A.'
'Arnott, Gareth E.'

_publ_section_title
;
 An asymmetric ortholithiation approach to inherently chiral
 calix[4]arenes.
;
_journal_issue 21
_journal_name_full 'Organic letters'
_journal_page_first 4986
_journal_page_last 4989
_journal_paper_doi 10.1021/ol902238p
_journal_volume 11
_journal_year 2009
_chemical_absolute_configuration syn
_chemical_formula_moiety 'C70 H90 N O6 P, C2 H6 O, C Cl2 H2'
_chemical_formula_sum 'C73 H98 Cl2 N O7 P'
_chemical_formula_weight 1203.39
_chemical_name_common
'(<i>cR</i>)-11,17,23-tri-tert-butyl-5-((<i>S</i>)-4-isopropyl-4,5-dihydrooxazol-2-yl)-4-diphenylphosphoryl- 25,26,27,28-tetrapropoxycalix[4]arene'
_chemical_name_systematic
; 
 ? 
;
_space_group_IT_number 19
_symmetry_cell_setting orthorhombic
_symmetry_space_group_name_Hall 'P 2ac 2ab'
_symmetry_space_group_name_H-M 'P 21 21 21'
_atom_sites_solution_hydrogens geom
_atom_sites_solution_primary direct
_atom_sites_solution_secondary difmap
_audit_creation_method SHELXL-97
_cell_angle_alpha 90.00
_cell_angle_beta 90.00
_cell_angle_gamma 90.00
_cell_formula_units_Z 4
_cell_length_a 13.6620(3)
_cell_length_b 20.5772(4)
_cell_length_c 24.4019(4)
_cell_measurement_reflns_used 7383
_cell_measurement_temperature 173(2)
_cell_measurement_theta_max 28.169
_cell_measurement_theta_min 2.238
_cell_volume 6860.0(2)
_computing_cell_refinement 'SAINT (Bruker, 2002)'
_computing_data_collection 'SMART (Bruker, 2001)'
_computing_data_reduction SAINT
_computing_molecular_graphics
;
X-Seed (Barbour, 2001; Atwood and Barbour, 2003)
;
_computing_publication_material
;
X-Seed (Atwood and Barbour, 2003; Barbour, 2001)
;
_computing_structure_refinement 'SHELXL-97 (Sheldrick, 1997)'
_computing_structure_solution 'SHELXS-97 (Sheldrick, 1997)'
_diffrn_ambient_temperature 173(2)
_diffrn_measured_fraction_theta_full 0.995
_diffrn_measured_fraction_theta_max 0.988
_diffrn_measurement_device_type 'Bruker APEX CCD area-detector'
_diffrn_measurement_method \w
_diffrn_radiation_monochromator graphite
_diffrn_radiation_source 'fine-focus sealed tube'
_diffrn_radiation_type MoK\a
_diffrn_radiation_wavelength 0.71073
_diffrn_reflns_av_R_equivalents 0.0502
_diffrn_reflns_av_sigmaI/netI 0.0624
_diffrn_reflns_limit_h_max 18
_diffrn_reflns_limit_h_min -10
_diffrn_reflns_limit_k_max 27
_diffrn_reflns_limit_k_min -16
_diffrn_reflns_limit_l_max 32
_diffrn_reflns_limit_l_min -32
_diffrn_reflns_number 38088
_diffrn_reflns_theta_full 28.00
_diffrn_reflns_theta_max 28.24
_diffrn_reflns_theta_min 1.71
_exptl_absorpt_coefficient_mu 0.170
_exptl_absorpt_correction_T_max 0.9750
_exptl_absorpt_correction_T_min 0.166
_exptl_absorpt_correction_type multi-scan
_exptl_absorpt_process_details SADABS
_exptl_crystal_colour colourless
_exptl_crystal_density_diffrn 1.165
_exptl_crystal_density_method 'not measured'
_exptl_crystal_description block
_exptl_crystal_F_000 2592
_exptl_crystal_size_max 0.25
_exptl_crystal_size_mid 0.21
_exptl_crystal_size_min 0.15
_refine_diff_density_max 1.209
_refine_diff_density_min -0.710
_refine_diff_density_rms 0.059
_refine_ls_abs_structure_details 'Flack H D (1983); 6596 Friedel pairs'
_refine_ls_abs_structure_Flack -0.05(7)
_refine_ls_extinction_method none
_refine_ls_goodness_of_fit_ref 1.026
_refine_ls_hydrogen_treatment constr
_refine_ls_matrix_type full
_refine_ls_number_parameters 799
_refine_ls_number_reflns 15731
_refine_ls_number_restraints 7
_refine_ls_restrained_S_all 1.026
_refine_ls_R_factor_all 0.0760
_refine_ls_R_factor_gt 0.0548
_refine_ls_shift/su_max 0.002
_refine_ls_shift/su_mean 0.000
_refine_ls_structure_factor_coef Fsqd
_refine_ls_weighting_details 'calc w=1/[\s^2^(Fo^2^)+(0.0690P)^2^+2.8815P] where P=(Fo^2^+2Fc^2^)/3'
_refine_ls_weighting_scheme calc
_refine_ls_wR_factor_gt 0.1293
_refine_ls_wR_factor_ref 0.1423
_reflns_number_gt 12539
_reflns_number_total 15737
_reflns_threshold_expression >2sigma(I)
_cod_data_source_file ol902238p_si_002.cif
_cod_data_source_block c:\frames
_cod_original_sg_symbol_H-M P212121
_cod_database_code 1504272

loop_
_symmetry_equiv_pos_as_xyz
'x, y, z'
'-x+1/2, -y, z+1/2'
'x+1/2, -y+1/2, -z'
'-x, y+1/2, -z+1/2'

loop_
_atom_site_label
_atom_site_type_symbol
_atom_site_fract_x
_atom_site_fract_y
_atom_site_fract_z
_atom_site_U_iso_or_equiv
_atom_site_adp_type
_atom_site_occupancy
_atom_site_symmetry_multiplicity
_atom_site_calc_flag
_atom_site_refinement_flags
_atom_site_disorder_assembly
_atom_site_disorder_group
P1 P -0.15790(5) 0.53002(3) 0.07585(3) 0.01581(13) Uani 1 1 d . . .
O2 O 0.20000(12) 0.45626(9) 0.04825(7) 0.0175(4) Uani 1 1 d . . .
O4 O 0.39812(13) 0.38540(9) 0.13123(7) 0.0188(4) Uani 1 1 d . . .
O6 O -0.18444(13) 0.52186(10) 0.13492(7) 0.0219(4) Uani 1 1 d . . .
O3 O 0.14561(13) 0.33003(9) 0.13258(7) 0.0177(4) Uani 1 1 d . . .
O1 O -0.05388(14) 0.71364(9) 0.01441(7) 0.0213(4) Uani 1 1 d . . .
C15 C 0.10011(19) 0.61883(13) 0.02938(10) 0.0173(5) Uani 1 1 d . . .
H15 H 0.1207 0.6608 0.0180 0.021 Uiso 1 1 calc R . .
N1 N -0.09767(17) 0.68309(11) 0.10000(9) 0.0220(5) Uani 1 1 d . . .
C9 C 0.4665(2) 0.33897(13) 0.11017(10) 0.0199(5) Uani 1 1 d . . .
H9A H 0.5337 0.3539 0.1186 0.024 Uiso 1 1 calc R . .
H9B H 0.4599 0.3371 0.0698 0.024 Uiso 1 1 calc R . .
C39 C 0.41207(18) 0.53980(12) 0.07222(10) 0.0159(5) Uani 1 1 d . . .
O5 O 0.42950(12) 0.48984(9) 0.03488(7) 0.0173(4) Uani 1 1 d . . .
C60 C -0.13475(19) 0.43868(13) -0.01078(10) 0.0189(5) Uani 1 1 d . . .
H60 H -0.0876 0.4672 -0.0262 0.023 Uiso 1 1 calc R . .
C14 C 0.16632(18) 0.56766(13) 0.02847(9) 0.0158(5) Uani 1 1 d . . .
C25 C 0.13894(18) 0.38607(12) 0.16415(9) 0.0158(5) Uani 1 1 d . . .
C40 C 0.27235(18) 0.57830(13) 0.01182(10) 0.0168(5) Uani 1 1 d . . .
H40A H 0.2768 0.6178 -0.0112 0.020 Uiso 1 1 calc R . .
H40B H 0.2946 0.5409 -0.0105 0.020 Uiso 1 1 calc R . .
C18 C 0.03814(18) 0.49594(13) 0.06485(9) 0.0156(5) Uani 1 1 d . . .
C66 C -0.2252(2) 0.59999(14) -0.01532(11) 0.0217(6) Uani 1 1 d . . .
H66 H -0.1758 0.5782 -0.0356 0.026 Uiso 1 1 calc R . .
C35 C 0.45786(19) 0.59777(13) 0.15348(10) 0.0197(5) Uani 1 1 d . . .
H35 H 0.4970 0.6010 0.1855 0.024 Uiso 1 1 calc R . .
C61 C -0.1563(2) 0.38043(14) -0.03670(11) 0.0240(6) Uani 1 1 d . . .
H61 H -0.1244 0.3695 -0.0700 0.029 Uiso 1 1 calc R . .
C31 C 0.49801(19) 0.45471(13) 0.18773(10) 0.0184(5) Uani 1 1 d . . .
C22 C 0.1182(2) 0.49785(14) 0.22971(10) 0.0207(5) Uani 1 1 d . . .
C59 C -0.18224(18) 0.45556(13) 0.03803(10) 0.0162(5) Uani 1 1 d . . .
C34 C 0.46837(18) 0.54368(13) 0.12020(10) 0.0166(5) Uani 1 1 d . . .
C37 C 0.3313(2) 0.63938(14) 0.09621(10) 0.0199(5) Uani 1 1 d . . .
H37 H 0.2827 0.6712 0.0888 0.024 Uiso 1 1 calc R . .
C17 C -0.02933(18) 0.54752(13) 0.06207(9) 0.0158(5) Uani 1 1 d . . .
C70 C -0.30829(19) 0.62022(14) 0.07006(12) 0.0224(6) Uani 1 1 d . . .
H70 H -0.3156 0.6126 0.1082 0.027 Uiso 1 1 calc R . .
C28 C 0.40749(19) 0.40498(13) 0.28069(10) 0.0180(5) Uani 1 1 d . . .
H28 H 0.3759 0.3881 0.3123 0.022 Uiso 1 1 calc R . .
C21 C 0.06216(19) 0.48885(14) 0.18224(10) 0.0192(5) Uani 1 1 d . . .
H21 H 0.0153 0.5209 0.1725 0.023 Uiso 1 1 calc R . .
C42 C -0.1187(2) 0.76469(14) 0.03276(11) 0.0226(6) Uani 1 1 d . . .
H42A H -0.1817 0.7631 0.0128 0.027 Uiso 1 1 calc R . .
H42B H -0.0886 0.8079 0.0272 0.027 Uiso 1 1 calc R . .
C24 C 0.19895(19) 0.39424(13) 0.20982(10) 0.0173(5) Uani 1 1 d . . .
C26 C 0.28153(19) 0.34706(13) 0.22263(10) 0.0177(5) Uani 1 1 d . . .
H26A H 0.2670 0.3233 0.2570 0.021 Uiso 1 1 calc R . .
H26B H 0.2879 0.3149 0.1927 0.021 Uiso 1 1 calc R . .
C47 C 0.1065(2) 0.56025(15) 0.26297(12) 0.0289(7) Uani 1 1 d . . .
C38 C 0.33988(18) 0.58587(13) 0.06126(10) 0.0167(5) Uani 1 1 d . . .
C67 C -0.2885(2) 0.64237(15) -0.04158(12) 0.0256(6) Uani 1 1 d . . .
H67 H -0.2821 0.6499 -0.0798 0.031 Uiso 1 1 calc R . .
C3 C 0.20093(19) 0.41799(13) -0.00089(10) 0.0198(5) Uani 1 1 d . . .
H3A H 0.2168 0.4458 -0.0328 0.024 Uiso 1 1 calc R . .
H3B H 0.1357 0.3983 -0.0070 0.024 Uiso 1 1 calc R . .
C13 C 0.13408(18) 0.50684(13) 0.04635(10) 0.0161(5) Uani 1 1 d . . .
C62 C -0.2242(2) 0.33797(15) -0.01428(12) 0.0258(6) Uani 1 1 d . . .
H62 H -0.2382 0.2979 -0.0319 0.031 Uiso 1 1 calc R . .
C64 C -0.25107(19) 0.41281(14) 0.05995(11) 0.0212(6) Uani 1 1 d . . .
H64 H -0.2842 0.4238 0.0929 0.025 Uiso 1 1 calc R . .
C20 C 0.07286(18) 0.43430(13) 0.14881(10) 0.0172(5) Uani 1 1 d . . .
C65 C -0.23391(18) 0.58916(13) 0.04098(10) 0.0175(5) Uani 1 1 d . . .
C10 C 0.6118(2) 0.46490(16) -0.07850(11) 0.0276(6) Uani 1 1 d . . .
H10A H 0.6011 0.5054 -0.0987 0.041 Uiso 1 1 calc R . .
H10B H 0.6196 0.4289 -0.1044 0.041 Uiso 1 1 calc R . .
H10C H 0.6711 0.4689 -0.0562 0.041 Uiso 1 1 calc R . .
C30 C 0.52744(19) 0.47431(14) 0.23980(10) 0.0204(5) Uani 1 1 d . . .
H30 H 0.5783 0.5055 0.2433 0.024 Uiso 1 1 calc R . .
C51 C 0.4838(2) 0.54427(15) 0.34939(12) 0.0294(7) Uani 1 1 d . . .
H51A H 0.4127 0.5473 0.3444 0.044 Uiso 1 1 calc R . .
H51B H 0.5167 0.5706 0.3215 0.044 Uiso 1 1 calc R . .
H51C H 0.5013 0.5603 0.3859 0.044 Uiso 1 1 calc R . .
C6 C 0.0707(2) 0.28392(14) 0.14715(11) 0.0240(6) Uani 1 1 d . . .
H6A H 0.0060 0.3055 0.1473 0.029 Uiso 1 1 calc R . .
H6B H 0.0834 0.2666 0.1843 0.029 Uiso 1 1 calc R . .
C36 C 0.3920(2) 0.64767(13) 0.14172(10) 0.0204(5) Uani 1 1 d . . .
C27 C 0.37551(19) 0.38459(13) 0.22870(10) 0.0166(5) Uani 1 1 d . . .
C53 C 0.5159(2) 0.47333(14) 0.34373(10) 0.0222(6) Uani 1 1 d . . .
C23 C 0.18739(19) 0.45029(14) 0.24150(10) 0.0194(5) Uani 1 1 d . . .
H23 H 0.2286 0.4562 0.2725 0.023 Uiso 1 1 calc R . .
C29 C 0.4836(2) 0.44890(13) 0.28735(10) 0.0192(5) Uani 1 1 d . . .
C11 C 0.5244(2) 0.45169(14) -0.04146(11) 0.0231(6) Uani 1 1 d . . .
H11A H 0.4651 0.4458 -0.0642 0.028 Uiso 1 1 calc R . .
H11B H 0.5356 0.4109 -0.0208 0.028 Uiso 1 1 calc R . .
C19 C 0.01826(19) 0.43232(13) 0.09429(10) 0.0184(5) Uani 1 1 d . . .
H19A H 0.0415 0.3953 0.0719 0.022 Uiso 1 1 calc R . .
H19B H -0.0528 0.4270 0.1007 0.022 Uiso 1 1 calc R . .
C2 C 0.2768(2) 0.36550(14) 0.00525(12) 0.0222(6) Uani 1 1 d . . .
H2A H 0.2581 0.3362 0.0357 0.027 Uiso 1 1 calc R . .
H2B H 0.3407 0.3854 0.0145 0.027 Uiso 1 1 calc R . .
C7 C 0.5341(2) 0.22581(15) 0.11375(12) 0.0305(7) Uani 1 1 d . . .
H7A H 0.5315 0.2218 0.0738 0.046 Uiso 1 1 calc R . .
H7B H 0.5252 0.1829 0.1304 0.046 Uiso 1 1 calc R . .
H7C H 0.5978 0.2435 0.1246 0.046 Uiso 1 1 calc R . .
C16 C 0.00397(18) 0.60958(13) 0.04672(10) 0.0172(5) Uani 1 1 d . . .
C5 C 0.0709(2) 0.22932(15) 0.10608(12) 0.0289(7) Uani 1 1 d . . .
H5A H 0.0217 0.1966 0.1172 0.035 Uiso 1 1 calc R . .
H5B H 0.1359 0.2080 0.1066 0.035 Uiso 1 1 calc R . .
C32 C 0.42528(19) 0.40750(13) 0.18288(10) 0.0173(5) Uani 1 1 d . . .
C33 C 0.53788(18) 0.48928(13) 0.13704(10) 0.0183(5) Uani 1 1 d . . .
H33A H 0.6033 0.5076 0.1451 0.022 Uiso 1 1 calc R . .
H33B H 0.5448 0.4578 0.1066 0.022 Uiso 1 1 calc R . .
C12 C 0.50807(18) 0.50666(14) -0.00169(10) 0.0192(5) Uani 1 1 d . . .
H12A H 0.5686 0.5147 0.0195 0.023 Uiso 1 1 calc R . .
H12B H 0.4914 0.5468 -0.0220 0.023 Uiso 1 1 calc R . .
C69 C -0.3710(2) 0.66193(15) 0.04350(13) 0.0284(6) Uani 1 1 d . . .
H69 H -0.4217 0.6829 0.0634 0.034 Uiso 1 1 calc R . .
C48 C 0.1167(3) 0.61841(18) 0.22557(15) 0.0480(10) Uani 1 1 d . . .
H48A H 0.1800 0.6165 0.2067 0.072 Uiso 1 1 calc R . .
H48B H 0.1129 0.6584 0.2473 0.072 Uiso 1 1 calc R . .
H48C H 0.0638 0.6180 0.1984 0.072 Uiso 1 1 calc R . .
C43 C -0.1336(2) 0.75071(14) 0.09434(11) 0.0247(6) Uani 1 1 d . . .
H43 H -0.2048 0.7528 0.1037 0.030 Uiso 1 1 calc R . .
C68 C -0.3608(2) 0.67372(14) -0.01226(13) 0.0261(6) Uani 1 1 d . . .
H68 H -0.4035 0.7033 -0.0302 0.031 Uiso 1 1 calc R . .
C44 C -0.0749(3) 0.79614(15) 0.13247(12) 0.0343(7) Uani 1 1 d . . .
H44 H -0.0060 0.7981 0.1187 0.041 Uiso 1 1 calc R . .
C1 C 0.2866(2) 0.32617(15) -0.04755(13) 0.0306(7) Uani 1 1 d . . .
H1A H 0.2231 0.3071 -0.0570 0.046 Uiso 1 1 calc R . .
H1B H 0.3348 0.2914 -0.0422 0.046 Uiso 1 1 calc R . .
H1C H 0.3083 0.3547 -0.0773 0.046 Uiso 1 1 calc R . .
C63 C -0.2716(2) 0.35459(14) 0.03421(12) 0.0259(6) Uani 1 1 d . . .
H63 H -0.3183 0.3257 0.0497 0.031 Uiso 1 1 calc R . .
C45 C -0.1183(3) 0.86492(16) 0.12947(14) 0.0406(8) Uani 1 1 d . . .
H45A H -0.1871 0.8637 0.1407 0.061 Uiso 1 1 calc R . .
H45B H -0.1137 0.8811 0.0918 0.061 Uiso 1 1 calc R . .
H45C H -0.0817 0.8938 0.1540 0.061 Uiso 1 1 calc R . .
C41 C -0.05449(18) 0.66914(13) 0.05589(10) 0.0174(5) Uani 1 1 d . . .
C52 C 0.4697(2) 0.43459(16) 0.39088(11) 0.0310(7) Uani 1 1 d . . .
H52A H 0.4953 0.4505 0.4259 0.046 Uiso 1 1 calc R . .
H52B H 0.4859 0.3885 0.3868 0.046 Uiso 1 1 calc R . .
H52C H 0.3985 0.4401 0.3901 0.046 Uiso 1 1 calc R . .
C54 C 0.6281(2) 0.46978(17) 0.34856(11) 0.0295(6) Uani 1 1 d . . .
H54A H 0.6580 0.4952 0.3190 0.044 Uiso 1 1 calc R . .
H54B H 0.6492 0.4244 0.3457 0.044 Uiso 1 1 calc R . .
H54C H 0.6485 0.4875 0.3840 0.044 Uiso 1 1 calc R . .
C4 C 0.0488(2) 0.25133(15) 0.04793(12) 0.0280(6) Uani 1 1 d . . .
H4A H -0.0128 0.2757 0.0475 0.042 Uiso 1 1 calc R . .
H4B H 0.0429 0.2132 0.0240 0.042 Uiso 1 1 calc R . .
H4C H 0.1019 0.2792 0.0347 0.042 Uiso 1 1 calc R . .
C55 C 0.3914(2) 0.70968(15) 0.17684(12) 0.0288(7) Uani 1 1 d . . .
C46 C -0.0727(3) 0.77219(18) 0.19102(13) 0.0416(8) Uani 1 1 d . . .
H46A H -0.1399 0.7680 0.2047 0.062 Uiso 1 1 calc R . .
H46B H -0.0367 0.8033 0.2138 0.062 Uiso 1 1 calc R . .
H46C H -0.0402 0.7298 0.1925 0.062 Uiso 1 1 calc R . .
C49 C 0.0011(3) 0.5607(2) 0.28727(19) 0.0601(12) Uani 1 1 d . . .
H49A H -0.0467 0.5576 0.2574 0.090 Uiso 1 1 calc R . .
H49B H -0.0095 0.6011 0.3076 0.090 Uiso 1 1 calc R . .
H49C H -0.0069 0.5236 0.3120 0.090 Uiso 1 1 calc R . .
C56 C 0.3875(3) 0.69389(18) 0.23842(13) 0.0407(8) Uani 1 1 d . . .
H56A H 0.3819 0.7343 0.2594 0.061 Uiso 1 1 calc R . .
H56B H 0.4474 0.6710 0.2491 0.061 Uiso 1 1 calc R . .
H56C H 0.3307 0.6662 0.2460 0.061 Uiso 1 1 calc R . .
C8 C 0.4528(2) 0.27134(14) 0.13317(12) 0.0244(6) Uani 1 1 d . . .
H8A H 0.3886 0.2540 0.1213 0.029 Uiso 1 1 calc R . .
H8B H 0.4530 0.2733 0.1737 0.029 Uiso 1 1 calc R . .
C58 C 0.4886(4) 0.7461(2) 0.1665(2) 0.0654(14) Uani 1 1 d . . .
H58A H 0.4888 0.7637 0.1291 0.098 Uiso 1 1 calc R . .
H58B H 0.5436 0.7160 0.1709 0.098 Uiso 1 1 calc R . .
H58C H 0.4950 0.7818 0.1928 0.098 Uiso 1 1 calc R . .
C50 C 0.1805(4) 0.5650(2) 0.30900(16) 0.0599(12) Uani 1 1 d . . .
H50A H 0.1711 0.5287 0.3345 0.090 Uiso 1 1 calc R . .
H50B H 0.1716 0.6062 0.3285 0.090 Uiso 1 1 calc R . .
H50C H 0.2468 0.5632 0.2938 0.090 Uiso 1 1 calc R . .
C57 C 0.3054(4) 0.75309(19) 0.16420(15) 0.0583(13) Uani 1 1 d . . .
H57A H 0.3087 0.7670 0.1258 0.087 Uiso 1 1 calc R . .
H57B H 0.3073 0.7913 0.1881 0.087 Uiso 1 1 calc R . .
H57C H 0.2444 0.7292 0.1704 0.087 Uiso 1 1 calc R . .
O7 O 0.7205(2) 0.57489(13) 0.22141(10) 0.0498(7) Uani 1 1 d . . .
C71 C 0.7546(3) 0.63787(18) 0.23432(15) 0.0395(8) Uani 1 1 d . . .
H71A H 0.7249 0.6700 0.2091 0.047 Uiso 1 1 calc R . .
H71B H 0.8265 0.6398 0.2300 0.047 Uiso 1 1 calc R . .
C72 C 0.7274(4) 0.6535(2) 0.29208(16) 0.0589(12) Uani 1 1 d . . .
H72A H 0.6559 0.6549 0.2954 0.088 Uiso 1 1 calc R . .
H72B H 0.7548 0.6958 0.3022 0.088 Uiso 1 1 calc R . .
H72C H 0.7535 0.6200 0.3166 0.088 Uiso 1 1 calc R . .
H7 H 0.7539 0.5713 0.1863 0.16(3) Uiso 1 1 d R . .
Cl1 Cl 0.13527(9) 0.89856(7) 0.20626(6) 0.0601(4) Uani 0.813(3) 1 d PD A 1
Cl2 Cl 0.21354(15) 0.84133(9) 0.30525(6) 0.0847(6) Uani 0.813(3) 1 d PD A 1
C1A C 0.1882(3) 0.91252(13) 0.26986(10) 0.099(4) Uani 0.813(3) 1 d PD A 1
H1A1 H 0.2497 0.9372 0.2648 0.118 Uiso 0.813(3) 1 calc PR A 1
H1A2 H 0.1434 0.9396 0.2921 0.118 Uiso 0.813(3) 1 calc PR A 1
Cl4 Cl 0.3079(3) 0.8916(4) 0.2857(2) 0.070(2) Uani 0.187(3) 1 d PD A 2
Cl3 Cl 0.1048(9) 0.8599(7) 0.2398(5) 0.188(8) Uani 0.187(3) 1 d PD A 2
C1B C 0.1882(3) 0.91252(13) 0.26986(10) 0.085(7) Uani 0.187(3) 1 d P A 2
H1B1 H 0.1920 0.9510 0.2456 0.103 Uiso 0.187(3) 1 calc PR A 2
H1B2 H 0.1579 0.9275 0.3045 0.103 Uiso 0.187(3) 1 calc PR A 2

loop_
_atom_site_aniso_label
_atom_site_aniso_U_11
_atom_site_aniso_U_22
_atom_site_aniso_U_33
_atom_site_aniso_U_23
_atom_site_aniso_U_13
_atom_site_aniso_U_12
P1 0.0154(3) 0.0165(3) 0.0155(3) 0.0005(3) 0.0015(2) 0.0004(3)
O2 0.0176(8) 0.0167(9) 0.0183(8) -0.0015(7) -0.0008(7) 0.0031(7)
O4 0.0210(9) 0.0193(10) 0.0162(8) -0.0010(8) -0.0023(7) 0.0014(8)
O6 0.0233(9) 0.0241(10) 0.0183(8) 0.0019(8) 0.0035(7) -0.0010(8)
O3 0.0210(9) 0.0138(9) 0.0183(8) -0.0009(7) -0.0020(7) 0.0003(8)
O1 0.0251(10) 0.0162(9) 0.0227(9) 0.0010(8) 0.0011(8) 0.0052(8)
C15 0.0197(12) 0.0154(13) 0.0168(11) 0.0000(10) -0.0002(10) -0.0020(10)
N1 0.0272(12) 0.0140(11) 0.0247(11) -0.0009(9) 0.0029(10) 0.0033(10)
C9 0.0237(13) 0.0186(13) 0.0174(11) -0.0014(11) 0.0010(10) 0.0025(11)
C39 0.0171(11) 0.0135(12) 0.0172(11) -0.0008(10) 0.0030(10) -0.0041(10)
O5 0.0180(8) 0.0161(9) 0.0178(8) -0.0022(7) 0.0026(7) -0.0041(7)
C60 0.0175(12) 0.0203(13) 0.0189(11) 0.0036(11) 0.0007(10) -0.0020(11)
C14 0.0156(11) 0.0181(13) 0.0138(10) -0.0004(10) -0.0012(9) -0.0012(11)
C25 0.0186(12) 0.0143(12) 0.0145(10) 0.0020(10) 0.0039(9) -0.0023(10)
C40 0.0175(12) 0.0164(13) 0.0165(11) 0.0020(10) 0.0001(10) -0.0032(10)
C18 0.0172(11) 0.0168(12) 0.0128(10) -0.0010(10) -0.0017(9) -0.0016(10)
C66 0.0215(13) 0.0211(14) 0.0225(12) -0.0006(11) -0.0001(10) -0.0014(12)
C35 0.0222(12) 0.0200(13) 0.0170(11) 0.0024(11) -0.0009(10) -0.0046(12)
C61 0.0274(13) 0.0238(14) 0.0208(12) -0.0046(12) 0.0002(11) 0.0010(13)
C31 0.0190(12) 0.0193(13) 0.0170(11) 0.0035(10) 0.0005(10) 0.0018(11)
C22 0.0241(13) 0.0210(14) 0.0169(11) 0.0005(11) 0.0047(10) -0.0009(12)
C59 0.0157(11) 0.0152(12) 0.0177(11) 0.0016(10) -0.0020(9) 0.0044(10)
C34 0.0161(11) 0.0176(13) 0.0162(11) 0.0023(10) 0.0013(9) -0.0032(10)
C37 0.0227(13) 0.0164(13) 0.0206(12) 0.0024(10) 0.0027(10) 0.0024(11)
C17 0.0167(11) 0.0179(13) 0.0130(10) -0.0006(10) 0.0001(9) -0.0014(10)
C70 0.0186(12) 0.0198(14) 0.0287(13) -0.0022(12) 0.0034(11) -0.0012(11)
C28 0.0213(12) 0.0165(13) 0.0161(11) 0.0044(10) 0.0004(10) 0.0001(11)
C21 0.0194(12) 0.0204(14) 0.0177(11) 0.0007(10) 0.0019(10) 0.0009(11)
C42 0.0221(13) 0.0183(13) 0.0275(13) -0.0014(12) -0.0021(11) 0.0053(12)
C24 0.0191(12) 0.0154(13) 0.0173(11) 0.0024(10) 0.0035(10) -0.0014(11)
C26 0.0212(12) 0.0151(13) 0.0166(11) 0.0010(10) -0.0011(10) -0.0010(11)
C47 0.0386(17) 0.0264(16) 0.0218(13) -0.0071(12) -0.0005(12) 0.0038(14)
C38 0.0157(11) 0.0177(13) 0.0169(11) 0.0014(10) 0.0050(10) -0.0039(11)
C67 0.0271(14) 0.0244(15) 0.0253(13) 0.0037(12) -0.0039(12) -0.0029(12)
C3 0.0215(12) 0.0186(13) 0.0193(12) -0.0018(11) -0.0004(10) -0.0004(11)
C13 0.0161(11) 0.0178(13) 0.0144(10) -0.0015(10) -0.0040(9) 0.0010(10)
C62 0.0308(15) 0.0186(14) 0.0282(14) -0.0029(12) 0.0004(12) -0.0026(13)
C64 0.0179(12) 0.0217(14) 0.0242(13) -0.0009(11) -0.0003(10) 0.0008(11)
C20 0.0189(12) 0.0162(13) 0.0167(11) 0.0016(10) 0.0027(10) -0.0027(11)
C65 0.0161(11) 0.0169(13) 0.0195(11) -0.0007(11) -0.0017(10) -0.0033(10)
C10 0.0272(14) 0.0337(17) 0.0220(12) -0.0051(13) 0.0038(11) 0.0026(13)
C30 0.0220(12) 0.0168(13) 0.0225(12) 0.0017(11) -0.0031(10) -0.0014(11)
C51 0.0390(16) 0.0253(16) 0.0238(13) -0.0050(12) -0.0075(12) 0.0033(14)
C6 0.0339(15) 0.0164(13) 0.0218(13) 0.0031(11) 0.0019(12) -0.0064(12)
C36 0.0292(14) 0.0144(13) 0.0175(12) 0.0012(10) 0.0019(11) -0.0046(11)
C27 0.0181(11) 0.0129(12) 0.0187(11) 0.0006(10) -0.0023(10) 0.0008(10)
C53 0.0284(14) 0.0206(14) 0.0176(11) -0.0019(11) -0.0048(10) 0.0009(12)
C23 0.0218(12) 0.0229(14) 0.0135(11) -0.0007(10) -0.0004(10) -0.0013(11)
C29 0.0241(13) 0.0176(13) 0.0159(11) 0.0032(10) -0.0036(10) 0.0032(11)
C11 0.0240(13) 0.0242(14) 0.0210(12) -0.0038(11) 0.0023(11) 0.0008(12)
C19 0.0180(12) 0.0171(13) 0.0202(12) 0.0018(10) -0.0018(10) -0.0002(11)
C2 0.0197(12) 0.0178(13) 0.0290(14) -0.0013(12) 0.0006(11) -0.0014(11)
C7 0.0413(17) 0.0221(15) 0.0280(14) 0.0006(12) 0.0033(13) 0.0030(14)
C16 0.0198(12) 0.0165(13) 0.0153(11) -0.0012(10) -0.0017(10) 0.0013(11)
C5 0.0419(17) 0.0181(14) 0.0266(14) -0.0016(12) 0.0003(13) -0.0086(14)
C32 0.0203(12) 0.0157(13) 0.0160(11) 0.0008(10) -0.0034(10) 0.0028(11)
C33 0.0173(11) 0.0203(13) 0.0173(11) 0.0033(10) -0.0008(10) -0.0011(11)
C12 0.0173(12) 0.0203(13) 0.0201(12) 0.0014(11) 0.0006(10) -0.0023(11)
C69 0.0202(13) 0.0239(15) 0.0410(16) -0.0025(13) 0.0027(12) 0.0053(12)
C48 0.074(3) 0.0256(17) 0.0447(19) -0.0057(16) -0.0116(19) -0.0002(19)
C43 0.0257(13) 0.0207(15) 0.0276(13) -0.0026(11) 0.0024(11) 0.0050(12)
C68 0.0187(13) 0.0204(14) 0.0393(16) 0.0076(13) -0.0073(12) 0.0016(12)
C44 0.054(2) 0.0202(15) 0.0288(15) -0.0032(13) -0.0018(15) 0.0029(15)
C1 0.0324(15) 0.0220(15) 0.0374(16) -0.0054(13) 0.0050(13) 0.0035(13)
C63 0.0224(13) 0.0189(14) 0.0364(15) 0.0030(13) 0.0032(12) -0.0033(12)
C45 0.069(2) 0.0207(16) 0.0321(16) -0.0061(13) -0.0051(17) 0.0050(17)
C41 0.0155(11) 0.0149(12) 0.0218(12) -0.0015(10) -0.0031(10) -0.0016(10)
C52 0.0421(17) 0.0329(17) 0.0179(12) -0.0008(12) -0.0058(12) -0.0104(15)
C54 0.0291(14) 0.0377(18) 0.0218(12) -0.0003(13) -0.0072(11) 0.0041(14)
C4 0.0345(15) 0.0240(15) 0.0254(14) -0.0047(12) -0.0033(12) -0.0046(13)
C55 0.0457(18) 0.0183(14) 0.0224(13) -0.0056(12) 0.0034(13) -0.0030(14)
C46 0.053(2) 0.037(2) 0.0346(17) -0.0026(15) 0.0052(16) -0.0008(17)
C49 0.059(3) 0.055(3) 0.066(3) -0.029(2) 0.024(2) 0.006(2)
C56 0.057(2) 0.0380(19) 0.0271(15) -0.0091(14) -0.0058(16) 0.0085(17)
C8 0.0261(14) 0.0228(15) 0.0241(13) -0.0016(12) 0.0018(11) -0.0008(12)
C58 0.082(3) 0.035(2) 0.079(3) -0.029(2) 0.032(3) -0.029(2)
C50 0.088(3) 0.042(2) 0.049(2) -0.0265(19) -0.030(2) 0.022(2)
C57 0.101(3) 0.035(2) 0.0386(19) -0.0208(16) -0.029(2) 0.038(2)
O7 0.0553(16) 0.0494(16) 0.0448(14) -0.0186(12) 0.0238(12) -0.0216(14)
C71 0.0415(18) 0.0336(19) 0.0433(18) -0.0056(16) 0.0013(16) -0.0082(16)
C72 0.086(3) 0.044(2) 0.047(2) -0.0198(19) 0.008(2) -0.014(2)
Cl1 0.0425(7) 0.0583(9) 0.0796(10) -0.0059(7) -0.0051(6) 0.0031(6)
Cl2 0.1186(15) 0.0842(12) 0.0513(8) -0.0189(8) -0.0026(9) 0.0155(11)
C1A 0.106(7) 0.121(8) 0.069(4) -0.081(8) -0.005(9) 0.034(11)
Cl4 0.063(4) 0.088(5) 0.058(3) -0.022(3) 0.008(3) -0.013(3)
Cl3 0.122(10) 0.34(3) 0.105(8) 0.025(12) -0.008(7) -0.007(12)
C1B 0.104(16) 0.091(12) 0.062(10) -0.03(4) 0.03(4) -0.02(4)

loop_
_atom_type_symbol
_atom_type_description
_atom_type_scat_dispersion_real
_atom_type_scat_dispersion_imag
_atom_type_scat_source
C C 0.0033 0.0016 'International Tables Vol C Tables 4.2.6.8 and 6.1.1.4'
H H 0.0000 0.0000 'International Tables Vol C Tables 4.2.6.8 and 6.1.1.4'
N N 0.0061 0.0033 'International Tables Vol C Tables 4.2.6.8 and 6.1.1.4'
O O 0.0106 0.0060 'International Tables Vol C Tables 4.2.6.8 and 6.1.1.4'
P P 0.1023 0.0942 'International Tables Vol C Tables 4.2.6.8 and 6.1.1.4'
Cl Cl 0.1484 0.1585 'International Tables Vol C Tables 4.2.6.8 and 6.1.1.4'

loop_
_geom_angle_atom_site_label_1
_geom_angle_atom_site_label_2
_geom_angle_atom_site_label_3
_geom_angle
O6 P1 C65 112.89(12)
O6 P1 C59 110.49(12)
C65 P1 C59 102.87(11)
O6 P1 C17 115.68(11)
C65 P1 C17 109.42(12)
C59 P1 C17 104.40(11)
C13 O2 C3 113.12(18)
C32 O4 C9 111.68(19)
C25 O3 C6 111.30(19)
C41 O1 C42 104.7(2)
C14 C15 C16 121.0(2)
C14 C15 H15 119.5
C16 C15 H15 119.5
C41 N1 C43 106.8(2)
O4 C9 C8 113.6(2)
O4 C9 H9A 108.8
C8 C9 H9A 108.8
O4 C9 H9B 108.8
C8 C9 H9B 108.8
H9A C9 H9B 107.7
C38 C39 O5 119.8(2)
C38 C39 C34 120.6(2)
O5 C39 C34 119.6(2)
C39 O5 C12 110.83(18)
C61 C60 C59 120.3(2)
C61 C60 H60 119.9
C59 C60 H60 119.9
C15 C14 C13 118.0(2)
C15 C14 C40 121.0(2)
C13 C14 C40 120.9(2)
O3 C25 C20 119.0(2)
O3 C25 C24 120.3(2)
C20 C25 C24 120.7(2)
C14 C40 C38 112.3(2)
C14 C40 H40A 109.1
C38 C40 H40A 109.1
C14 C40 H40B 109.1
C38 C40 H40B 109.1
H40A C40 H40B 107.9
C13 C18 C17 118.4(2)
C13 C18 C19 117.2(2)
C17 C18 C19 123.8(2)
C67 C66 C65 120.1(3)
C67 C66 H66 119.9
C65 C66 H66 119.9
C34 C35 C36 122.5(2)
C34 C35 H35 118.7
C36 C35 H35 118.7
C62 C61 C60 120.4(3)
C62 C61 H61 119.8
C60 C61 H61 119.8
C30 C31 C32 119.0(2)
C30 C31 C33 120.1(2)
C32 C31 C33 120.7(2)
C23 C22 C21 116.7(2)
C23 C22 C47 123.6(2)
C21 C22 C47 119.6(2)
C64 C59 C60 118.8(2)
C64 C59 P1 117.39(19)
C60 C59 P1 123.8(2)
C35 C34 C39 118.6(2)
C35 C34 C33 119.8(2)
C39 C34 C33 121.7(2)
C36 C37 C38 122.2(3)
C36 C37 H37 118.9
C38 C37 H37 118.9
C16 C17 C18 119.1(2)
C16 C17 P1 122.67(19)
C18 C17 P1 118.22(19)
C69 C70 C65 120.0(3)
C69 C70 H70 120.0
C65 C70 H70 120.0
C29 C28 C27 122.2(2)
C29 C28 H28 118.9
C27 C28 H28 118.9
C20 C21 C22 122.2(2)
C20 C21 H21 118.9
C22 C21 H21 118.9
O1 C42 C43 104.3(2)
O1 C42 H42A 110.9
C43 C42 H42A 110.9
O1 C42 H42B 110.9
C43 C42 H42B 110.9
H42A C42 H42B 108.9
C25 C24 C23 118.4(2)
C25 C24 C26 121.6(2)
C23 C24 C26 119.8(2)
C27 C26 C24 109.0(2)
C27 C26 H26A 109.9
C24 C26 H26A 109.9
C27 C26 H26B 109.9
C24 C26 H26B 109.9
H26A C26 H26B 108.3
C48 C47 C50 109.6(3)
C48 C47 C22 109.6(2)
C50 C47 C22 112.2(3)
C48 C47 C49 108.1(3)
C50 C47 C49 109.6(3)
C22 C47 C49 107.7(3)
C39 C38 C37 118.5(2)
C39 C38 C40 120.7(2)
C37 C38 C40 120.8(2)
C68 C67 C66 120.1(3)
C68 C67 H67 120.0
C66 C67 H67 120.0
O2 C3 C2 108.5(2)
O2 C3 H3A 110.0
C2 C3 H3A 110.0
O2 C3 H3B 110.0
C2 C3 H3B 110.0
H3A C3 H3B 108.4
O2 C13 C14 118.8(2)
O2 C13 C18 118.6(2)
C14 C13 C18 122.5(2)
C61 C62 C63 119.5(3)
C61 C62 H62 120.3
C63 C62 H62 120.3
C63 C64 C59 120.6(3)
C63 C64 H64 119.7
C59 C64 H64 119.7
C25 C20 C21 118.9(2)
C25 C20 C19 122.2(2)
C21 C20 C19 118.7(2)
C70 C65 C66 119.3(3)
C70 C65 P1 119.1(2)
C66 C65 P1 121.3(2)
C11 C10 H10A 109.5
C11 C10 H10B 109.5
H10A C10 H10B 109.5
C11 C10 H10C 109.5
H10A C10 H10C 109.5
H10B C10 H10C 109.5
C31 C30 C29 121.5(2)
C31 C30 H30 119.3
C29 C30 H30 119.3
C53 C51 H51A 109.5
C53 C51 H51B 109.5
H51A C51 H51B 109.5
C53 C51 H51C 109.5
H51A C51 H51C 109.5
H51B C51 H51C 109.5
O3 C6 C5 109.0(2)
O3 C6 H6A 109.9
C5 C6 H6A 109.9
O3 C6 H6B 109.9
C5 C6 H6B 109.9
H6A C6 H6B 108.3
C35 C36 C37 117.2(2)
C35 C36 C55 120.0(2)
C37 C36 C55 122.8(3)
C32 C27 C28 118.2(2)
C32 C27 C26 120.8(2)
C28 C27 C26 120.5(2)
C29 C53 C51 108.2(2)
C29 C53 C52 112.6(2)
C51 C53 C52 108.0(2)
C29 C53 C54 109.9(2)
C51 C53 C54 108.9(3)
C52 C53 C54 109.1(2)
C22 C23 C24 122.9(2)
C22 C23 H23 118.5
C24 C23 H23 118.5
C28 C29 C30 117.7(2)
C28 C29 C53 122.4(2)
C30 C29 C53 119.8(2)
C12 C11 C10 111.4(2)
C12 C11 H11A 109.4
C10 C11 H11A 109.4
C12 C11 H11B 109.4
C10 C11 H11B 109.4
H11A C11 H11B 108.0
C18 C19 C20 107.6(2)
C18 C19 H19A 110.2
C20 C19 H19A 110.2
C18 C19 H19B 110.2
C20 C19 H19B 110.2
H19A C19 H19B 108.5
C3 C2 C1 110.9(2)
C3 C2 H2A 109.5
C1 C2 H2A 109.5
C3 C2 H2B 109.5
C1 C2 H2B 109.5
H2A C2 H2B 108.0
C8 C7 H7A 109.5
C8 C7 H7B 109.5
H7A C7 H7B 109.5
C8 C7 H7C 109.5
H7A C7 H7C 109.5
H7B C7 H7C 109.5
C15 C16 C17 120.7(2)
C15 C16 C41 116.2(2)
C17 C16 C41 122.5(2)
C6 C5 C4 113.5(2)
C6 C5 H5A 108.9
C4 C5 H5A 108.9
C6 C5 H5B 108.9
C4 C5 H5B 108.9
H5A C5 H5B 107.7
O4 C32 C27 119.2(2)
O4 C32 C31 119.7(2)
C27 C32 C31 121.1(2)
C34 C33 C31 109.8(2)
C34 C33 H33A 109.7
C31 C33 H33A 109.7
C34 C33 H33B 109.7
C31 C33 H33B 109.7
H33A C33 H33B 108.2
O5 C12 C11 109.2(2)
O5 C12 H12A 109.8
C11 C12 H12A 109.8
O5 C12 H12B 109.8
C11 C12 H12B 109.8
H12A C12 H12B 108.3
C70 C69 C68 120.6(3)
C70 C69 H69 119.7
C68 C69 H69 119.7
C47 C48 H48A 109.5
C47 C48 H48B 109.5
H48A C48 H48B 109.5
C47 C48 H48C 109.5
H48A C48 H48C 109.5
H48B C48 H48C 109.5
N1 C43 C42 102.8(2)
N1 C43 C44 109.9(2)
C42 C43 C44 113.9(2)
N1 C43 H43 110.0
C42 C43 H43 110.0
C44 C43 H43 110.0
C67 C68 C69 119.9(3)
C67 C68 H68 120.1
C69 C68 H68 120.1
C46 C44 C45 110.7(3)
C46 C44 C43 112.5(3)
C45 C44 C43 109.2(3)
C46 C44 H44 108.1
C45 C44 H44 108.1
C43 C44 H44 108.1
C2 C1 H1A 109.5
C2 C1 H1B 109.5
H1A C1 H1B 109.5
C2 C1 H1C 109.5
H1A C1 H1C 109.5
H1B C1 H1C 109.5
C64 C63 C62 120.4(3)
C64 C63 H63 119.8
C62 C63 H63 119.8
C44 C45 H45A 109.5
C44 C45 H45B 109.5
H45A C45 H45B 109.5
C44 C45 H45C 109.5
H45A C45 H45C 109.5
H45B C45 H45C 109.5
N1 C41 O1 118.9(2)
N1 C41 C16 124.8(2)
O1 C41 C16 116.1(2)
C53 C52 H52A 109.5
C53 C52 H52B 109.5
H52A C52 H52B 109.5
C53 C52 H52C 109.5
H52A C52 H52C 109.5
H52B C52 H52C 109.5
C53 C54 H54A 109.5
C53 C54 H54B 109.5
H54A C54 H54B 109.5
C53 C54 H54C 109.5
H54A C54 H54C 109.5
H54B C54 H54C 109.5
C5 C4 H4A 109.5
C5 C4 H4B 109.5
H4A C4 H4B 109.5
C5 C4 H4C 109.5
H4A C4 H4C 109.5
H4B C4 H4C 109.5
C57 C55 C36 112.5(3)
C57 C55 C56 107.4(3)
C36 C55 C56 111.7(3)
C57 C55 C58 110.4(3)
C36 C55 C58 107.9(3)
C56 C55 C58 107.0(3)
C44 C46 H46A 109.5
C44 C46 H46B 109.5
H46A C46 H46B 109.5
C44 C46 H46C 109.5
H46A C46 H46C 109.5
H46B C46 H46C 109.5
C47 C49 H49A 109.5
C47 C49 H49B 109.5
H49A C49 H49B 109.5
C47 C49 H49C 109.5
H49A C49 H49C 109.5
H49B C49 H49C 109.5
C55 C56 H56A 109.5
C55 C56 H56B 109.5
H56A C56 H56B 109.5
C55 C56 H56C 109.5
H56A C56 H56C 109.5
H56B C56 H56C 109.5
C9 C8 C7 111.0(2)
C9 C8 H8A 109.4
C7 C8 H8A 109.4
C9 C8 H8B 109.4
C7 C8 H8B 109.4
H8A C8 H8B 108.0
C55 C58 H58A 109.5
C55 C58 H58B 109.5
H58A C58 H58B 109.5
C55 C58 H58C 109.5
H58A C58 H58C 109.5
H58B C58 H58C 109.5
C47 C50 H50A 109.5
C47 C50 H50B 109.5
H50A C50 H50B 109.5
C47 C50 H50C 109.5
H50A C50 H50C 109.5
H50B C50 H50C 109.5
C55 C57 H57A 109.5
C55 C57 H57B 109.5
H57A C57 H57B 109.5
C55 C57 H57C 109.5
H57A C57 H57C 109.5
H57B C57 H57C 109.5
C71 O7 H7 96.4
O7 C71 C72 109.0(3)
O7 C71 H71A 109.9
C72 C71 H71A 109.9
O7 C71 H71B 109.9
C72 C71 H71B 109.9
H71A C71 H71B 108.3
C71 C72 H72A 109.5
C71 C72 H72B 109.5
H72A C72 H72B 109.5
C71 C72 H72C 109.5
H72A C72 H72C 109.5
H72B C72 H72C 109.5
Cl2 C1A Cl1 112.85(16)
Cl2 C1A H1A1 109.0
Cl1 C1A H1A1 109.0
Cl2 C1A H1A2 109.0
Cl1 C1A H1A2 109.0
H1A1 C1A H1A2 107.8

loop_
_geom_bond_atom_site_label_1
_geom_bond_atom_site_label_2
_geom_bond_distance
P1 O6 1.4957(18)
P1 C65 1.812(3)
P1 C59 1.819(3)
P1 C17 1.824(3)
O2 C13 1.377(3)
O2 C3 1.434(3)
O4 C32 1.390(3)
O4 C9 1.432(3)
O3 C25 1.390(3)
O3 C6 1.440(3)
O1 C41 1.365(3)
O1 C42 1.445(3)
C15 C14 1.388(4)
C15 C16 1.393(4)
C15 H15 0.9500
N1 C41 1.261(3)
N1 C43 1.482(4)
C9 C8 1.512(4)
C9 H9A 0.9900
C9 H9B 0.9900
C39 C38 1.394(4)
C39 O5 1.394(3)
C39 C34 1.403(3)
O5 C12 1.438(3)
C60 C61 1.387(4)
C60 C59 1.400(3)
C60 H60 0.9500
C14 C13 1.397(4)
C14 C40 1.520(3)
C25 C20 1.393(4)
C25 C24 1.394(3)
C40 C38 1.527(3)
C40 H40A 0.9900
C40 H40B 0.9900
C18 C13 1.404(3)
C18 C17 1.407(4)
C18 C19 1.518(4)
C66 C67 1.385(4)
C66 C65 1.397(4)
C66 H66 0.9500
C35 C34 1.385(4)
C35 C36 1.395(4)
C35 H35 0.9500
C61 C62 1.386(4)
C61 H61 0.9500
C31 C30 1.392(4)
C31 C32 1.395(4)
C31 C33 1.527(3)
C22 C23 1.391(4)
C22 C21 1.401(4)
C22 C47 1.527(4)
C59 C64 1.394(4)
C34 C33 1.524(4)
C37 C36 1.396(4)
C37 C38 1.398(4)
C37 H37 0.9500
C17 C16 1.406(4)
C70 C69 1.375(4)
C70 C65 1.394(4)
C70 H70 0.9500
C28 C29 1.387(4)
C28 C27 1.406(3)
C28 H28 0.9500
C21 C20 1.395(4)
C21 H21 0.9500
C42 C43 1.543(4)
C42 H42A 0.9900
C42 H42B 0.9900
C24 C23 1.397(4)
C24 C26 1.521(4)
C26 C27 1.506(4)
C26 H26A 0.9900
C26 H26B 0.9900
C47 C48 1.512(5)
C47 C50 1.515(5)
C47 C49 1.558(5)
C67 C68 1.380(4)
C67 H67 0.9500
C3 C2 1.505(4)
C3 H3A 0.9900
C3 H3B 0.9900
C62 C63 1.392(4)
C62 H62 0.9500
C64 C63 1.381(4)
C64 H64 0.9500
C20 C19 1.526(3)
C10 C11 1.522(4)
C10 H10A 0.9800
C10 H10B 0.9800
C10 H10C 0.9800
C30 C29 1.407(4)
C30 H30 0.9500
C51 C53 1.531(4)
C51 H51A 0.9800
C51 H51B 0.9800
C51 H51C 0.9800
C6 C5 1.506(4)
C6 H6A 0.9900
C6 H6B 0.9900
C36 C55 1.537(4)
C27 C32 1.391(3)
C53 C29 1.530(4)
C53 C52 1.535(4)
C53 C54 1.539(4)
C23 H23 0.9500
C11 C12 1.507(4)
C11 H11A 0.9900
C11 H11B 0.9900
C19 H19A 0.9900
C19 H19B 0.9900
C2 C1 1.527(4)
C2 H2A 0.9900
C2 H2B 0.9900
C7 C8 1.529(4)
C7 H7A 0.9800
C7 H7B 0.9800
C7 H7C 0.9800
C16 C41 1.480(4)
C5 C4 1.520(4)
C5 H5A 0.9900
C5 H5B 0.9900
C33 H33A 0.9900
C33 H33B 0.9900
C12 H12A 0.9900
C12 H12B 0.9900
C69 C68 1.389(4)
C69 H69 0.9500
C48 H48A 0.9800
C48 H48B 0.9800
C48 H48C 0.9800
C43 C44 1.544(4)
C43 H43 1.0000
C68 H68 0.9500
C44 C46 1.512(5)
C44 C45 1.536(5)
C44 H44 1.0000
C1 H1A 0.9800
C1 H1B 0.9800
C1 H1C 0.9800
C63 H63 0.9500
C45 H45A 0.9800
C45 H45B 0.9800
C45 H45C 0.9800
C52 H52A 0.9800
C52 H52B 0.9800
C52 H52C 0.9800
C54 H54A 0.9800
C54 H54B 0.9800
C54 H54C 0.9800
C4 H4A 0.9800
C4 H4B 0.9800
C4 H4C 0.9800
C55 C57 1.507(5)
C55 C56 1.538(4)
C55 C58 1.546(5)
C46 H46A 0.9800
C46 H46B 0.9800
C46 H46C 0.9800
C49 H49A 0.9800
C49 H49B 0.9800
C49 H49C 0.9800
C56 H56A 0.9800
C56 H56B 0.9800
C56 H56C 0.9800
C8 H8A 0.9900
C8 H8B 0.9900
C58 H58A 0.9800
C58 H58B 0.9800
C58 H58C 0.9800
C50 H50A 0.9800
C50 H50B 0.9800
C50 H50C 0.9800
C57 H57A 0.9800
C57 H57B 0.9800
C57 H57C 0.9800
O7 C71 1.413(4)
O7 H7 0.9733
C71 C72 1.493(5)
C71 H71A 0.9900
C71 H71B 0.9900
C72 H72A 0.9800
C72 H72B 0.9800
C72 H72C 0.9800
Cl1 C1A 1.7359(10)
Cl2 C1A 1.7353(14)
C1A H1A1 0.9900
C1A H1A2 0.9900

loop_
_geom_torsion_atom_site_label_1
_geom_torsion_atom_site_label_2
_geom_torsion_atom_site_label_3
_geom_torsion_atom_site_label_4
_geom_torsion
C32 O4 C9 C8 79.8(3)
C38 C39 O5 C12 94.9(3)
C34 C39 O5 C12 -84.3(3)
C16 C15 C14 C13 -1.1(4)
C16 C15 C14 C40 -177.4(2)
C6 O3 C25 C20 -82.9(3)
C6 O3 C25 C24 98.3(3)
C15 C14 C40 C38 97.8(3)
C13 C14 C40 C38 -78.4(3)
C59 C60 C61 C62 -0.8(4)
C61 C60 C59 C64 0.1(4)
C61 C60 C59 P1 178.9(2)
O6 P1 C59 C64 23.1(2)
C65 P1 C59 C64 -97.6(2)
C17 P1 C59 C64 148.1(2)
O6 P1 C59 C60 -155.7(2)
C65 P1 C59 C60 83.5(2)
C17 P1 C59 C60 -30.7(2)
C36 C35 C34 C39 1.5(4)
C36 C35 C34 C33 -176.8(2)
C38 C39 C34 C35 -6.7(4)
O5 C39 C34 C35 172.5(2)
C38 C39 C34 C33 171.6(2)
O5 C39 C34 C33 -9.3(3)
C13 C18 C17 C16 -6.9(3)
C19 C18 C17 C16 163.6(2)
C13 C18 C17 P1 170.55(17)
C19 C18 C17 P1 -18.9(3)
O6 P1 C17 C16 -105.5(2)
C65 P1 C17 C16 23.3(2)
C59 P1 C17 C16 132.9(2)
O6 P1 C17 C18 77.1(2)
C65 P1 C17 C18 -154.05(18)
C59 P1 C17 C18 -44.5(2)
C23 C22 C21 C20 1.5(4)
C47 C22 C21 C20 177.0(2)
C41 O1 C42 C43 13.7(3)
O3 C25 C24 C23 -177.8(2)
C20 C25 C24 C23 3.5(4)
O3 C25 C24 C26 7.7(4)
C20 C25 C24 C26 -171.0(2)
C25 C24 C26 C27 125.8(2)
C23 C24 C26 C27 -48.5(3)
C23 C22 C47 C48 123.6(3)
C21 C22 C47 C48 -51.6(4)
C23 C22 C47 C50 1.6(4)
C21 C22 C47 C50 -173.5(3)
C23 C22 C47 C49 -119.1(3)
C21 C22 C47 C49 65.8(4)
O5 C39 C38 C37 -172.9(2)
C34 C39 C38 C37 6.2(4)
O5 C39 C38 C40 6.5(3)
C34 C39 C38 C40 -174.4(2)
C36 C37 C38 C39 -0.6(4)
C36 C37 C38 C40 -180.0(2)
C14 C40 C38 C39 114.6(3)
C14 C40 C38 C37 -66.0(3)
C65 C66 C67 C68 -0.4(4)
C13 O2 C3 C2 178.7(2)
C3 O2 C13 C14 -92.8(3)
C3 O2 C13 C18 90.1(3)
C15 C14 C13 O2 -176.9(2)
C40 C14 C13 O2 -0.5(3)
C15 C14 C13 C18 0.1(3)
C40 C14 C13 C18 176.5(2)
C17 C18 C13 O2 -179.1(2)
C19 C18 C13 O2 9.8(3)
C17 C18 C13 C14 3.9(3)
C19 C18 C13 C14 -167.3(2)
C60 C61 C62 C63 0.8(4)
C60 C59 C64 C63 0.5(4)
P1 C59 C64 C63 -178.4(2)
O3 C25 C20 C21 176.4(2)
C24 C25 C20 C21 -4.9(4)
O3 C25 C20 C19 -9.0(4)
C24 C25 C20 C19 169.7(2)
C22 C21 C20 C25 2.3(4)
C22 C21 C20 C19 -172.5(2)
C69 C70 C65 C66 -1.2(4)
C69 C70 C65 P1 -175.6(2)
C67 C66 C65 C70 1.5(4)
C67 C66 C65 P1 175.8(2)
O6 P1 C65 C70 -0.9(3)
C59 P1 C65 C70 118.2(2)
C17 P1 C65 C70 -131.2(2)
O6 P1 C65 C66 -175.2(2)
C59 P1 C65 C66 -56.1(2)
C17 P1 C65 C66 54.5(2)
C32 C31 C30 C29 -1.8(4)
C33 C31 C30 C29 172.3(2)
C25 O3 C6 C5 171.0(2)
C34 C35 C36 C37 3.9(4)
C34 C35 C36 C55 -173.6(2)
C38 C37 C36 C35 -4.4(4)
C38 C37 C36 C55 173.0(2)
C29 C28 C27 C32 2.8(4)
C29 C28 C27 C26 -168.5(2)
C24 C26 C27 C32 -76.8(3)
C24 C26 C27 C28 94.3(3)
C21 C22 C23 C24 -3.0(4)
C47 C22 C23 C24 -178.3(3)
C25 C24 C23 C22 0.6(4)
C26 C24 C23 C22 175.1(2)
C27 C28 C29 C30 1.5(4)
C27 C28 C29 C53 177.5(3)
C31 C30 C29 C28 -2.0(4)
C31 C30 C29 C53 -178.1(3)
C51 C53 C29 C28 -108.2(3)
C52 C53 C29 C28 11.2(4)
C54 C53 C29 C28 133.0(3)
C51 C53 C29 C30 67.7(3)
C52 C53 C29 C30 -172.9(3)
C54 C53 C29 C30 -51.1(3)
C13 C18 C19 C20 68.0(3)
C17 C18 C19 C20 -102.7(3)
C25 C20 C19 C18 -125.2(3)
C21 C20 C19 C18 49.5(3)
O2 C3 C2 C1 -175.8(2)
C14 C15 C16 C17 -2.1(4)
C14 C15 C16 C41 169.0(2)
C18 C17 C16 C15 6.2(4)
P1 C17 C16 C15 -171.19(19)
C18 C17 C16 C41 -164.3(2)
P1 C17 C16 C41 18.3(3)
O3 C6 C5 C4 -61.4(3)
C9 O4 C32 C27 -104.4(3)
C9 O4 C32 C31 79.1(3)
C28 C27 C32 O4 176.8(2)
C26 C27 C32 O4 -12.0(4)
C28 C27 C32 C31 -6.8(4)
C26 C27 C32 C31 164.5(2)
C30 C31 C32 O4 -177.2(2)
C33 C31 C32 O4 8.7(4)
C30 C31 C32 C27 6.3(4)
C33 C31 C32 C27 -167.7(2)
C35 C34 C33 C31 68.0(3)
C39 C34 C33 C31 -110.2(3)
C30 C31 C33 C34 -93.1(3)
C32 C31 C33 C34 80.9(3)
C39 O5 C12 C11 -179.8(2)
C10 C11 C12 O5 -175.8(2)
C65 C70 C69 C68 -0.2(4)
C41 N1 C43 C42 11.4(3)
C41 N1 C43 C44 -110.2(3)
O1 C42 C43 N1 -15.2(3)
O1 C42 C43 C44 103.6(3)
C66 C67 C68 C69 -1.0(4)
C70 C69 C68 C67 1.4(4)
N1 C43 C44 C46 -52.3(4)
C42 C43 C44 C46 -167.1(3)
N1 C43 C44 C45 -175.6(3)
C42 C43 C44 C45 69.6(3)
C59 C64 C63 C62 -0.4(4)
C61 C62 C63 C64 -0.2(4)
C43 N1 C41 O1 -3.1(3)
C43 N1 C41 C16 171.3(2)
C42 O1 C41 N1 -7.3(3)
C42 O1 C41 C16 177.7(2)
C15 C16 C41 N1 -124.5(3)
C17 C16 C41 N1 46.4(4)
C15 C16 C41 O1 50.1(3)
C17 C16 C41 O1 -139.1(2)
C35 C36 C55 C57 -170.6(3)
C37 C36 C55 C57 12.0(4)
C35 C36 C55 C56 -49.9(4)
C37 C36 C55 C56 132.8(3)
C35 C36 C55 C58 67.4(4)
C37 C36 C55 C58 -110.0(4)
O4 C9 C8 C7 -174.1(2)
